data_5000361
_chemical_formula_moiety 'C28 H28.2 Cu2 N4 O5.4 1+, Cl O4 1-'
_chemical_formula_sum 'C28 H28.2 Cl Cu2 N4 O9.4'
_chemical_formula_weight 733.70
_space_group_IT_number 14
_symmetry_cell_setting monoclinic
_symmetry_space_group_name_Hall '-P 2ybc'
_symmetry_space_group_name_H-M 'P 1 21/c 1'
_cell_angle_alpha 90
_cell_angle_beta 101.774(12)
_cell_angle_gamma 90
_cell_formula_units_Z 4
_cell_length_a 7.7392(18)
_cell_length_b 34.342(7)
_cell_length_c 11.052(3)
_cell_measurement_reflns_used 60
_cell_measurement_temperature 105
_cell_measurement_theta_max 17.56
_cell_measurement_theta_min 10.84
_cell_volume 2875.5(11)
_diffrn_ambient_temperature 105
_diffrn_detector_area_resol_mean ?
_diffrn_measured_fraction_theta_full 0
_diffrn_measured_fraction_theta_max 1
_diffrn_measurement_device_type 'refurbished Picker diffractometer'
_diffrn_measurement_method '\q/2\q scans'
_diffrn_radiation_type 'Mo K\a'
_diffrn_radiation_wavelength 0.71069
_diffrn_reflns_av_R_equivalents 0.059
_diffrn_reflns_limit_h_max 4
_diffrn_reflns_limit_h_min -9
_diffrn_reflns_limit_k_max 40
_diffrn_reflns_limit_k_min 0
_diffrn_reflns_limit_l_max 13
_diffrn_reflns_limit_l_min -13
_diffrn_reflns_number 8373
_diffrn_reflns_theta_full 0
_diffrn_reflns_theta_max 25.035
_diffrn_reflns_theta_min 3.00976
_diffrn_standards_decay_% -1.7
_diffrn_standards_interval_count 300
_diffrn_standards_number 4
_exptl_absorpt_coefficient_mu 1.6361
_exptl_absorpt_correction_T_max ?
_exptl_absorpt_correction_T_min ?
_exptl_absorpt_correction_type none
_exptl_absorpt_process_details none
_exptl_crystal_colour green
_exptl_crystal_density_diffrn 1.695
_exptl_crystal_density_meas ?
_exptl_crystal_density_method 'not measured'
_exptl_crystal_description prism
_exptl_crystal_F_000 1496
_exptl_crystal_size_max 0.20
_exptl_crystal_size_mid 0.15
_exptl_crystal_size_min 0.10
_refine_diff_density_max 0.93
_refine_diff_density_min -0.89
_refine_ls_abs_structure_details none
_refine_ls_abs_structure_Flack ?
_refine_ls_extinction_coef -0.00000007(5)
_refine_ls_extinction_expression
;
Larson, A. C. (1967).  Acta Cryst. 23, p. 664.  Eq. (3)
;
_refine_ls_extinction_method Zachariasen
_refine_ls_goodness_of_fit_ref 1.1265
_refine_ls_hydrogen_treatment noref
_refine_ls_matrix_type full
_refine_ls_number_parameters 400
_refine_ls_number_reflns 5069
_refine_ls_R_factor_gt 0.0614
_refine_ls_shift/su_max 0.1087
_refine_ls_structure_factor_coef F
_refine_ls_weighting_details w^-1^=\s^2^(F)+(.07F)^2^
_refine_ls_weighting_scheme calc
_refine_ls_wR_factor_ref 0.0553
_reflns_number_gt 3236
_reflns_number_total 5069
_reflns_threshold_expression F>3.0\s(F)
_cod_original_sg_symbol_H-M 'P 21/c'
_cod_original_formula_sum 'C28 H28.2 Cl1 Cu2 N4 O9.4'
_cod_database_code 5000361

loop_
_symmetry_equiv_pos_as_xyz
x,y,z
-x,1/2+y,1/2-z
x,1/2-y,1/2+z
-x,-y,-z

loop_
_atom_site_label
_atom_site_type_symbol
_atom_site_fract_x
_atom_site_fract_y
_atom_site_fract_z
_atom_site_U_iso_or_equiv
_atom_site_adp_type
_atom_site_occupancy
_atom_site_disorder_group
_atom_site_disorder_assembly
CU1 CU 0.51771(13) 0.18550(3) 0.97392(8) 0.0333(3) Uani 1 0 .
CU2 CU 0.68410(11) 0.09943(3) 0.99362(7) 0.0216(3) Uani 1 0 .
N3 N 0.5145(7) 0.24497(18) 0.9766(5) 0.024(2) Uani 1 0 .
C4 C 0.6081(9) 0.2681(3) 1.0654(6) 0.032(3) Uani 1 0 .
C5 C 0.6191(10) 0.3078(2) 1.0498(7) 0.031(3) Uani 1 0 .
C6 C 0.5343(10) 0.3244(2) 0.9413(7) 0.030(3) Uani 1 0 .
C7 C 0.4368(9) 0.3014(2) 0.8490(6) 0.027(3) Uani 1 0 .
C8 C 0.4291(9) 0.2617(2) 0.8695(6) 0.024(2) Uani 1 0 .
C9 C 0.3304(9) 0.2333(3) 0.7784(6) 0.028(3) Uani 1 0 .
C10 C 0.2227(10) 0.2460(3) 0.6696(6) 0.029(3) Uani 1 0 .
C11 C 0.1360(10) 0.2176(3) 0.5893(6) 0.038(3) Uani 1 0 .
C12 C 0.1625(10) 0.1789(3) 0.6190(7) 0.034(3) Uani 1 0 .
C13 C 0.2720(10) 0.1682(3) 0.7289(6) 0.030(3) Uani 1 0 .
N14 N 0.3553(8) 0.1953(2) 0.8092(5) 0.028(2) Uani 1 0 .
C15 C 0.3054(10) 0.1262(3) 0.7610(6) 0.030(3) Uani 1 0 .
C16 C 0.4444(10) 0.1088(2) 0.6970(6) 0.032(3) Uani 1 0 .
C17 C 0.4901(9) 0.0677(3) 0.7353(6) 0.028(3) Uani 1 0 .
C18 C 0.4284(9) 0.0370(3) 0.6559(6) 0.030(3) Uani 1 0 .
C19 C 0.4651(10) -0.0006(3) 0.6917(7) 0.031(3) Uani 1 0 .
C20 C 0.5657(9) -0.0078(2) 0.8067(7) 0.027(3) Uani 1 0 .
C21 C 0.6306(8) 0.0237(2) 0.8834(6) 0.024(2) Uani 1 0 .
N22 N 0.5923(7) 0.0607(2) 0.8500(5) 0.026(2) Uani 1 0 .
C23 C 0.7423(8) 0.0172(2) 1.0083(6) 0.023(2) Uani 1 0 .
C24 C 0.8041(9) -0.0181(3) 1.0541(7) 0.031(3) Uani 1 0 .
C25 C 0.9090(10) -0.0210(3) 1.1726(7) 0.032(3) Uani 1 0 .
C26 C 0.9456(9) 0.0127(3) 1.2420(7) 0.032(3) Uani 1 0 .
C27 C 0.8780(9) 0.0471(3) 1.1913(6) 0.027(3) Uani 1 0 .
N28 N 0.7777(7) 0.05017(19) 1.0765(5) 0.023(2) Uani 1 0 .
O29 O 0.3356(7) 0.15921(17) 1.0644(4) 0.033(2) Uani 1 0 .
C30 C 0.3495(9) 0.1239(2) 1.0977(6) 0.025(2) Uani 1 0 .
O31 O 0.4358(6) 0.09855(17) 1.0555(4) 0.0255(17) Uani 1 0 .
C32 C 0.2499(10) 0.1109(3) 1.1936(7) 0.037(3) Uani 1 0 .
O33 O 0.6826(7) 0.18706(17) 1.1320(4) 0.038(2) Uani 1 0 .
C34 C 0.7919(9) 0.1616(2) 1.1830(6) 0.024(3) Uani 1 0 .
O35 O 0.8086(6) 0.12806(17) 1.1433(4) 0.0305(19) Uani 1 0 .
C36 C 0.9082(9) 0.1743(3) 1.3031(6) 0.029(3) Uani 1 0 .
O37 O 0.6753(6) 0.14847(16) 0.9036(4) 0.0256(17) Uani 1 0 .
C38 C 0.8624(19) 0.1564(4) 0.8886(10) 0.021(3) Uiso 0.6 0 .
C39 C 0.891(2) 0.1992(5) 0.8797(13) 0.041(4) Uiso 0.6 0 .
C40 C 0.800(3) 0.1697(7) 0.8876(16) 0.024(4) Uiso 0.4 0 .
O41 O 0.803(2) 0.2055(5) 0.8713(13) 0.038(4) Uiso 0.4 0 .
C42 C 0.961(3) 0.1453(6) 0.8860(16) 0.027(4) Uiso 0.4 0 .
CL43 CL 0.8536(2) 0.41967(6) 1.01623(16) 0.0299(6) Uani 1 0 .
O44 O 0.7084(7) 0.40959(18) 0.9164(5) 0.039(2) Uani 1 0 .
O45 O 1.0178(7) 0.41262(19) 0.9782(5) 0.043(2) Uani 1 0 .
O46 O 0.8465(8) 0.3962(2) 1.1218(5) 0.064(3) Uani 1 0 .
O47 O 0.8395(8) 0.4595(2) 1.0461(6) 0.060(3) Uani 1 0 .
H1 H 0.668 0.257 1.1409 0.0445 Uiso 1 0 .
H2 H 0.6849 0.3234 1.1143 0.0426 Uiso 1 0 .
H3 H 0.5419 0.3515 0.9297 0.0431 Uiso 1 0 .
H4 H 0.3769 0.3126 0.7735 0.0397 Uiso 1 0 .
H5 H 0.2098 0.2731 0.6499 0.0425 Uiso 1 0 .
H6 H 0.058 0.2252 0.5147 0.0508 Uiso 1 0 .
H7 H 0.1049 0.1594 0.5644 0.0467 Uiso 1 0 .
H8 H 0.3446 0.1237 0.848 0.0428 Uiso 1 0 .
H9 H 0.198 0.1121 0.7359 0.0428 Uiso 1 0 .
H10 H 0.401 0.1094 0.6101 0.0448 Uiso 1 0 .
H11 H 0.5487 0.1242 0.7169 0.0448 Uiso 1 0 .
H12 H 0.3599 0.0423 0.5759 0.0428 Uiso 1 0 .
H13 H 0.4219 -0.0217 0.6377 0.0439 Uiso 1 0 .
H14 H 0.5925 -0.0336 0.8339 0.0398 Uiso 1 0 .
H15 H 0.7764 -0.0411 1.005 0.0427 Uiso 1 0 .
H16 H 0.9533 -0.0455 1.2045 0.0459 Uiso 1 0 .
H17 H 1.0175 0.0118 1.3226 0.0448 Uiso 1 0 .
H18 H 0.9033 0.0704 1.2391 0.0396 Uiso 1 0 .
H19 H 0.1598 0.1296 1.2012 0.0495 Uiso 1 0 .
H20 H 0.1904 0.0865 1.1693 0.0495 Uiso 1 0 .
H21 H 0.3254 0.1076 1.2712 0.0495 Uiso 1 0 .
H22 H 0.9806 0.1526 1.3396 0.0422 Uiso 1 0 .
H23 H 0.9851 0.1946 1.2887 0.0422 Uiso 1 0 .
H24 H 0.8399 0.1828 1.3599 0.0422 Uiso 1 0 .

loop_
_atom_type_symbol
_atom_type_description
_atom_type_scat_dispersion_real
_atom_type_scat_dispersion_imag
_atom_type_scat_source
CU Cu 0.263 1.266 'International Tables Vol. IV (1974) Table 2.2B'
CL Cl 0.132 0.159 'International Tables Vol. IV (1974) Table 2.2B'
O O 0.008 0.006 'International Tables Vol. IV (1974) Table 2.2B'
N N 0.004 0.003 'International Tables Vol. IV (1974) Table 2.2B'
C C 0.002 0.002 'International Tables Vol. IV (1974) Table 2.2B'
H H 0 0 'International Tables Vol. IV (1974) Table 2.2B'
